data_4078475
loop_
_publ_author_name
'Danopoulos, Andreas A.'
'Braunstein, Pierre'
'Wesolek, Marcel'
'Monakhov, Kirill Yu.'
'Rabu, Pierre'
'Robert, Vincent'

_publ_section_title
;
 Three-Coordinate Iron(II) N-Heterocyclic Carbene Alkyl Complexes
;
_journal_issue 11
_journal_name_full Organometallics
_journal_page_first 4102
_journal_paper_doi 10.1021/om300245z
_journal_volume 31
_journal_year 2012
_chemical_formula_moiety 'C31 H49 Cl Fe N2 Si'
_chemical_formula_sum 'C31 H49 Cl Fe N2 Si'
_chemical_formula_weight 569.11
_chemical_name_systematic
;
 ?
;
_space_group_IT_number 2
_symmetry_cell_setting triclinic
_symmetry_space_group_name_Hall '-P 1'
_symmetry_space_group_name_H-M 'P -1'
_atom_sites_solution_hydrogens geom
_atom_sites_solution_primary direct
_atom_sites_solution_secondary difmap
_audit_creation_method SHELXL-97
_cell_angle_alpha 88.031(2)
_cell_angle_beta 88.594(3)
_cell_angle_gamma 76.928(2)
_cell_formula_units_Z 2
_cell_length_a 9.8227(13)
_cell_length_b 10.4789(14)
_cell_length_c 16.399(2)
_cell_measurement_reflns_used 4188
_cell_measurement_temperature 173(2)
_cell_measurement_theta_max 24.72
_cell_measurement_theta_min 2.45
_cell_volume 1643.0(4)
_computing_cell_refinement 'Bruker SAINT'
_computing_data_collection 'Bruker APEX2'
_computing_data_reduction 'Bruker SAINT'
_computing_molecular_graphics 'Bruker SHELXTL'
_computing_publication_material 'Bruker SHELXTL'
_computing_structure_refinement 'SHELXL-97 (Sheldrick, 2008)'
_computing_structure_solution 'SHELXS-97 (Sheldrick, 2008)'
_diffrn_ambient_temperature 173(2)
_diffrn_measured_fraction_theta_full 0.989
_diffrn_measured_fraction_theta_max 0.989
_diffrn_measurement_device_type 'Bruker APEX-II CCD'
_diffrn_measurement_method '\f and \w scans'
_diffrn_radiation_monochromator graphite
_diffrn_radiation_source 'fine-focus sealed tube'
_diffrn_radiation_type MoK\a
_diffrn_radiation_wavelength 0.71073
_diffrn_reflns_av_R_equivalents 0.0398
_diffrn_reflns_av_sigmaI/netI 0.0736
_diffrn_reflns_limit_h_max 13
_diffrn_reflns_limit_h_min -13
_diffrn_reflns_limit_k_max 14
_diffrn_reflns_limit_k_min -6
_diffrn_reflns_limit_l_max 22
_diffrn_reflns_limit_l_min -22
_diffrn_reflns_number 19740
_diffrn_reflns_theta_full 29.10
_diffrn_reflns_theta_max 29.10
_diffrn_reflns_theta_min 2.00
_exptl_absorpt_coefficient_mu 0.597
_exptl_absorpt_correction_T_max 0.9158
_exptl_absorpt_correction_T_min 0.8412
_exptl_absorpt_correction_type multi-scan
_exptl_absorpt_process_details sadabs
_exptl_crystal_colour colourless
_exptl_crystal_density_diffrn 1.150
_exptl_crystal_density_method 'not measured'
_exptl_crystal_description plate
_exptl_crystal_F_000 612
_exptl_crystal_size_max 0.30
_exptl_crystal_size_mid 0.20
_exptl_crystal_size_min 0.15
_refine_diff_density_max 1.129
_refine_diff_density_min -0.366
_refine_diff_density_rms 0.091
_refine_ls_extinction_method none
_refine_ls_goodness_of_fit_ref 1.092
_refine_ls_hydrogen_treatment constr
_refine_ls_matrix_type full
_refine_ls_number_parameters 336
_refine_ls_number_reflns 8743
_refine_ls_number_restraints 0
_refine_ls_restrained_S_all 1.092
_refine_ls_R_factor_all 0.1206
_refine_ls_R_factor_gt 0.0708
_refine_ls_shift/su_max 0.000
_refine_ls_shift/su_mean 0.000
_refine_ls_structure_factor_coef Fsqd
_refine_ls_weighting_details 'calc w=1/[\s^2^(Fo^2^)+(0.0689P)^2^+4.6487P] where P=(Fo^2^+2Fc^2^)/3'
_refine_ls_weighting_scheme calc
_refine_ls_wR_factor_gt 0.1980
_refine_ls_wR_factor_ref 0.2170
_reflns_number_gt 5498
_reflns_number_total 8743
_reflns_threshold_expression I>2\s(I)
_cod_data_source_file om300245z_si_002.cif
_cod_data_source_block complex5a
_cod_depositor_comments
;
The following automatic conversions were performed:

'_symmetry_cell_setting' value 'Triclinic' changed to 'triclinic'
according to /home/saulius/struct/CIF-dictionaries/cif_core.dic
dictionary named 'cif_core.dic' version 2.4.1 from 2010-06-29.

Automatic conversion script
Id: cif_fix_values 1891 2012-01-12 08:04:46Z andrius 
;
_cod_database_code 4078475

loop_
_symmetry_equiv_pos_as_xyz
'x, y, z'
'-x, -y, -z'

loop_
_atom_site_label
_atom_site_type_symbol
_atom_site_fract_x
_atom_site_fract_y
_atom_site_fract_z
_atom_site_U_iso_or_equiv
_atom_site_adp_type
_atom_site_occupancy
_atom_site_symmetry_multiplicity
_atom_site_calc_flag
_atom_site_refinement_flags
C1 C 0.2331(4) 0.0961(4) 0.2501(2) 0.0227(8) Uani 1 1 d .
C2 C 0.4641(5) 0.0236(5) 0.2947(3) 0.0382(11) Uani 1 1 d .
H2A H 0.5089 -0.0708 0.3010 0.046 Uiso 1 1 calc R
H2B H 0.5118 0.0743 0.3298 0.046 Uiso 1 1 calc R
C3 C 0.4660(4) 0.0706(5) 0.2056(3) 0.0317(9) Uani 1 1 d .
H3A H 0.5116 0.1456 0.1991 0.038 Uiso 1 1 calc R
H3B H 0.5150 -0.0007 0.1703 0.038 Uiso 1 1 calc R
C4 C 0.2611(4) 0.0155(4) 0.3932(2) 0.0286(9) Uani 1 1 d .
C5 C 0.2161(5) -0.1020(4) 0.4031(3) 0.0320(9) Uani 1 1 d .
C6 C 0.1755(5) -0.1358(5) 0.4814(3) 0.0392(11) Uani 1 1 d .
H6 H 0.1443 -0.2147 0.4903 0.047 Uiso 1 1 calc R
C7 C 0.1799(5) -0.0563(5) 0.5462(3) 0.0424(12) Uani 1 1 d .
H7 H 0.1538 -0.0820 0.5994 0.051 Uiso 1 1 calc R
C8 C 0.2217(5) 0.0596(5) 0.5347(3) 0.0387(11) Uani 1 1 d .
H8 H 0.2225 0.1137 0.5800 0.046 Uiso 1 1 calc R
C9 C 0.2630(5) 0.0994(4) 0.4579(3) 0.0325(9) Uani 1 1 d .
C10 C 0.2132(5) -0.1940(5) 0.3333(3) 0.0386(10) Uani 1 1 d .
H10 H 0.2128 -0.1423 0.2809 0.046 Uiso 1 1 calc R
C11 C 0.0843(6) -0.2521(6) 0.3354(4) 0.0584(15) Uani 1 1 d .
H11A H 0.0848 -0.3045 0.2871 0.088 Uiso 1 1 calc R
H11B H 0.0000 -0.1811 0.3360 0.088 Uiso 1 1 calc R
H11C H 0.0851 -0.3079 0.3847 0.088 Uiso 1 1 calc R
C12 C 0.3432(7) -0.3038(8) 0.3331(5) 0.092(3) Uani 1 1 d .
H12A H 0.4259 -0.2671 0.3375 0.139 Uiso 1 1 calc R
H12B H 0.3489 -0.3511 0.2821 0.139 Uiso 1 1 calc R
H12C H 0.3389 -0.3643 0.3795 0.139 Uiso 1 1 calc R
C13 C 0.3071(5) 0.2278(5) 0.4473(3) 0.0407(11) Uani 1 1 d .
H13 H 0.3286 0.2411 0.3882 0.049 Uiso 1 1 calc R
C14 C 0.4386(6) 0.2273(6) 0.4954(3) 0.0511(13) Uani 1 1 d .
H14A H 0.4200 0.2137 0.5536 0.077 Uiso 1 1 calc R
H14B H 0.4652 0.3114 0.4865 0.077 Uiso 1 1 calc R
H14C H 0.5149 0.1563 0.4768 0.077 Uiso 1 1 calc R
C15 C 0.1894(6) 0.3438(6) 0.4734(4) 0.0588(16) Uani 1 1 d .
H15A H 0.1044 0.3428 0.4437 0.088 Uiso 1 1 calc R
H15B H 0.2179 0.4262 0.4610 0.088 Uiso 1 1 calc R
H15C H 0.1712 0.3360 0.5322 0.088 Uiso 1 1 calc R
C16 C 0.2687(4) 0.1448(4) 0.1048(2) 0.0224(8) Uani 1 1 d .
C17 C 0.2378(4) 0.2766(4) 0.0785(2) 0.0269(8) Uani 1 1 d .
C18 C 0.1952(5) 0.3046(5) -0.0012(3) 0.0384(11) Uani 1 1 d .
H18 H 0.1741 0.3932 -0.0209 0.046 Uiso 1 1 calc R
C19 C 0.1827(6) 0.2072(5) -0.0525(3) 0.0439(12) Uani 1 1 d .
H19 H 0.1517 0.2292 -0.1067 0.053 Uiso 1 1 calc R
C20 C 0.2145(5) 0.0785(5) -0.0263(3) 0.0388(11) Uani 1 1 d .
H20 H 0.2059 0.0123 -0.0627 0.047 Uiso 1 1 calc R
C21 C 0.2593(4) 0.0433(4) 0.0530(2) 0.0276(8) Uani 1 1 d .
C22 C 0.2523(5) 0.3863(4) 0.1333(3) 0.0349(10) Uani 1 1 d .
H22 H 0.2710 0.3484 0.1898 0.042 Uiso 1 1 calc R
C23 C 0.3769(5) 0.4430(5) 0.1049(4) 0.0494(13) Uani 1 1 d .
H23A H 0.4625 0.3735 0.1062 0.074 Uiso 1 1 calc R
H23B H 0.3863 0.5127 0.1413 0.074 Uiso 1 1 calc R
H23C H 0.3617 0.4792 0.0491 0.074 Uiso 1 1 calc R
C24 C 0.1203(6) 0.4947(5) 0.1364(4) 0.0546(15) Uani 1 1 d .
H24A H 0.1064 0.5406 0.0831 0.082 Uiso 1 1 calc R
H24B H 0.1294 0.5568 0.1781 0.082 Uiso 1 1 calc R
H24C H 0.0398 0.4566 0.1499 0.082 Uiso 1 1 calc R
C25 C 0.2939(5) -0.1000(4) 0.0810(3) 0.0369(10) Uani 1 1 d .
H25 H 0.3248 -0.1054 0.1389 0.044 Uiso 1 1 calc R
C26 C 0.4141(6) -0.1786(5) 0.0289(4) 0.0527(14) Uani 1 1 d .
H26A H 0.3837 -0.1790 -0.0276 0.079 Uiso 1 1 calc R
H26B H 0.4406 -0.2689 0.0507 0.079 Uiso 1 1 calc R
H26C H 0.4946 -0.1381 0.0303 0.079 Uiso 1 1 calc R
C27 C 0.1652(6) -0.1580(5) 0.0775(4) 0.0579(16) Uani 1 1 d .
H27A H 0.0943 -0.1144 0.1166 0.087 Uiso 1 1 calc R
H27B H 0.1913 -0.2520 0.0913 0.087 Uiso 1 1 calc R
H27C H 0.1273 -0.1450 0.0223 0.087 Uiso 1 1 calc R
C28 C -0.0731(5) 0.3417(5) 0.3014(3) 0.0376(10) Uani 1 1 d .
H28A H -0.0905 0.3320 0.3607 0.045 Uiso 1 1 calc R
H28B H -0.0043 0.3973 0.2939 0.045 Uiso 1 1 calc R
C29 C -0.2683(7) 0.6100(5) 0.2618(4) 0.0636(17) Uani 1 1 d .
H29A H -0.2911 0.6337 0.3186 0.095 Uiso 1 1 calc R
H29B H -0.3460 0.6532 0.2269 0.095 Uiso 1 1 calc R
H29C H -0.1835 0.6384 0.2443 0.095 Uiso 1 1 calc R
C30 C -0.3864(6) 0.3687(6) 0.3053(4) 0.0548(14) Uani 1 1 d .
H30A H -0.3685 0.2729 0.3033 0.082 Uiso 1 1 calc R
H30B H -0.4739 0.4075 0.2774 0.082 Uiso 1 1 calc R
H30C H -0.3941 0.3950 0.3623 0.082 Uiso 1 1 calc R
C31 C -0.2404(6) 0.3908(6) 0.1416(3) 0.0542(14) Uani 1 1 d .
H31A H -0.1561 0.4079 0.1145 0.081 Uiso 1 1 calc R
H31B H -0.3233 0.4468 0.1166 0.081 Uiso 1 1 calc R
H31C H -0.2429 0.2986 0.1357 0.081 Uiso 1 1 calc R
N1 N 0.3123(4) 0.0486(3) 0.3140(2) 0.0276(7) Uani 1 1 d .
N2 N 0.3157(3) 0.1103(3) 0.18674(19) 0.0234(7) Uani 1 1 d .
Si1 Si -0.23850(13) 0.42721(13) 0.25318(9) 0.0378(3) Uani 1 1 d .
Cl1 Cl -0.13046(14) 0.03384(14) 0.22363(8) 0.0502(3) Uani 1 1 d .
Fe1 Fe 0.01188(7) 0.16220(6) 0.25716(4) 0.03102(18) Uani 1 1 d .

loop_
_atom_site_aniso_label
_atom_site_aniso_U_11
_atom_site_aniso_U_22
_atom_site_aniso_U_33
_atom_site_aniso_U_23
_atom_site_aniso_U_13
_atom_site_aniso_U_12
C1 0.030(2) 0.0240(18) 0.0145(17) -0.0021(14) 0.0021(15) -0.0071(15)
C2 0.025(2) 0.063(3) 0.025(2) 0.009(2) -0.0050(17) -0.007(2)
C3 0.026(2) 0.047(2) 0.023(2) 0.0037(18) -0.0012(16) -0.0089(18)
C4 0.025(2) 0.040(2) 0.0173(18) 0.0037(16) 0.0000(15) -0.0023(17)
C5 0.030(2) 0.039(2) 0.024(2) 0.0025(18) 0.0034(17) -0.0013(18)
C6 0.038(3) 0.046(3) 0.032(2) 0.008(2) 0.005(2) -0.009(2)
C7 0.040(3) 0.061(3) 0.023(2) 0.007(2) 0.0077(19) -0.005(2)
C8 0.039(3) 0.051(3) 0.021(2) -0.0020(19) 0.0029(18) 0.002(2)
C9 0.030(2) 0.042(2) 0.022(2) 0.0020(17) -0.0035(17) 0.0002(18)
C10 0.044(3) 0.040(2) 0.032(2) -0.0037(19) 0.005(2) -0.010(2)
C11 0.048(3) 0.070(4) 0.063(4) -0.020(3) 0.008(3) -0.022(3)
C12 0.045(4) 0.102(6) 0.124(7) -0.077(5) -0.004(4) 0.008(4)
C13 0.051(3) 0.043(3) 0.028(2) 0.000(2) -0.005(2) -0.008(2)
C14 0.044(3) 0.062(3) 0.050(3) -0.003(3) -0.006(2) -0.016(3)
C15 0.059(4) 0.047(3) 0.066(4) -0.006(3) -0.026(3) 0.000(3)
C16 0.0252(19) 0.0264(18) 0.0163(17) 0.0009(14) 0.0007(14) -0.0076(15)
C17 0.029(2) 0.0260(19) 0.027(2) 0.0010(16) -0.0012(16) -0.0079(16)
C18 0.044(3) 0.039(2) 0.034(2) 0.015(2) -0.009(2) -0.015(2)
C19 0.053(3) 0.065(3) 0.022(2) 0.009(2) -0.013(2) -0.029(3)
C20 0.048(3) 0.051(3) 0.024(2) -0.009(2) -0.0003(19) -0.025(2)
C21 0.031(2) 0.031(2) 0.0232(19) -0.0016(16) 0.0027(16) -0.0140(17)
C22 0.048(3) 0.027(2) 0.032(2) -0.0051(17) -0.002(2) -0.0124(19)
C23 0.039(3) 0.048(3) 0.065(4) -0.024(3) -0.001(3) -0.017(2)
C24 0.044(3) 0.037(3) 0.084(4) -0.015(3) 0.014(3) -0.011(2)
C25 0.046(3) 0.028(2) 0.039(3) -0.0067(19) 0.011(2) -0.0146(19)
C26 0.050(3) 0.039(3) 0.070(4) -0.014(3) 0.023(3) -0.010(2)
C27 0.055(3) 0.039(3) 0.086(4) -0.012(3) 0.025(3) -0.026(2)
C28 0.036(3) 0.042(2) 0.033(2) -0.006(2) 0.0002(19) -0.004(2)
C29 0.052(4) 0.045(3) 0.090(5) 0.011(3) 0.006(3) -0.005(3)
C30 0.039(3) 0.062(3) 0.059(4) 0.013(3) 0.006(3) -0.005(3)
C31 0.044(3) 0.076(4) 0.045(3) 0.017(3) -0.011(2) -0.019(3)
N1 0.0236(17) 0.0397(19) 0.0173(16) 0.0050(14) -0.0005(13) -0.0033(14)
N2 0.0240(17) 0.0302(16) 0.0159(15) 0.0027(13) -0.0016(12) -0.0062(13)
Si1 0.0283(6) 0.0414(7) 0.0408(7) 0.0072(6) 0.0021(5) -0.0034(5)
Cl1 0.0443(7) 0.0707(9) 0.0405(7) -0.0189(6) -0.0032(5) -0.0203(6)
Fe1 0.0260(3) 0.0402(4) 0.0248(3) -0.0025(3) 0.0000(2) -0.0031(3)

loop_
_atom_type_symbol
_atom_type_description
_atom_type_scat_dispersion_real
_atom_type_scat_dispersion_imag
_atom_type_scat_source
C C 0.0033 0.0016 'International Tables Vol C Tables 4.2.6.8 and 6.1.1.4'
H H 0.0000 0.0000 'International Tables Vol C Tables 4.2.6.8 and 6.1.1.4'
N N 0.0061 0.0033 'International Tables Vol C Tables 4.2.6.8 and 6.1.1.4'
Si Si 0.0817 0.0704 'International Tables Vol C Tables 4.2.6.8 and 6.1.1.4'
Cl Cl 0.1484 0.1585 'International Tables Vol C Tables 4.2.6.8 and 6.1.1.4'
Fe Fe 0.3463 0.8444 'International Tables Vol C Tables 4.2.6.8 and 6.1.1.4'

loop_
_geom_angle_atom_site_label_1
_geom_angle_atom_site_label_2
_geom_angle_atom_site_label_3
_geom_angle
N2 C1 N1 108.9(3)
N2 C1 Fe1 126.8(3)
N1 C1 Fe1 123.8(3)
N1 C2 C3 102.3(3)
N1 C2 H2A 111.3
C3 C2 H2A 111.3
N1 C2 H2B 111.3
C3 C2 H2B 111.3
H2A C2 H2B 109.2
N2 C3 C2 102.7(3)
N2 C3 H3A 111.2
C2 C3 H3A 111.2
N2 C3 H3B 111.2
C2 C3 H3B 111.2
H3A C3 H3B 109.1
C5 C4 C9 122.6(4)
C5 C4 N1 118.4(4)
C9 C4 N1 118.9(4)
C6 C5 C4 117.3(4)
C6 C5 C10 119.4(4)
C4 C5 C10 123.2(4)
C7 C6 C5 120.9(5)
C7 C6 H6 119.5
C5 C6 H6 119.5
C8 C7 C6 120.7(4)
C8 C7 H7 119.7
C6 C7 H7 119.7
C7 C8 C9 121.2(4)
C7 C8 H8 119.4
C9 C8 H8 119.4
C8 C9 C4 117.2(4)
C8 C9 C13 119.8(4)
C4 C9 C13 123.0(4)
C12 C10 C11 109.3(5)
C12 C10 C5 110.7(4)
C11 C10 C5 113.3(4)
C12 C10 H10 107.8
C11 C10 H10 107.8
C5 C10 H10 107.8
C10 C11 H11A 109.5
C10 C11 H11B 109.5
H11A C11 H11B 109.5
C10 C11 H11C 109.5
H11A C11 H11C 109.5
H11B C11 H11C 109.5
C10 C12 H12A 109.5
C10 C12 H12B 109.5
H12A C12 H12B 109.5
C10 C12 H12C 109.5
H12A C12 H12C 109.5
H12B C12 H12C 109.5
C9 C13 C14 111.6(4)
C9 C13 C15 111.5(4)
C14 C13 C15 109.4(4)
C9 C13 H13 108.1
C14 C13 H13 108.1
C15 C13 H13 108.1
C13 C14 H14A 109.5
C13 C14 H14B 109.5
H14A C14 H14B 109.5
C13 C14 H14C 109.5
H14A C14 H14C 109.5
H14B C14 H14C 109.5
C13 C15 H15A 109.5
C13 C15 H15B 109.5
H15A C15 H15B 109.5
C13 C15 H15C 109.5
H15A C15 H15C 109.5
H15B C15 H15C 109.5
C17 C16 C21 122.2(4)
C17 C16 N2 119.6(3)
C21 C16 N2 118.2(3)
C18 C17 C16 117.5(4)
C18 C17 C22 120.1(4)
C16 C17 C22 122.4(4)
C19 C18 C17 121.4(4)
C19 C18 H18 119.3
C17 C18 H18 119.3
C20 C19 C18 120.6(4)
C20 C19 H19 119.7
C18 C19 H19 119.7
C19 C20 C21 121.0(4)
C19 C20 H20 119.5
C21 C20 H20 119.5
C20 C21 C16 117.3(4)
C20 C21 C25 120.2(4)
C16 C21 C25 122.5(4)
C17 C22 C24 112.3(4)
C17 C22 C23 110.2(4)
C24 C22 C23 110.0(4)
C17 C22 H22 108.1
C24 C22 H22 108.1
C23 C22 H22 108.1
C22 C23 H23A 109.5
C22 C23 H23B 109.5
H23A C23 H23B 109.5
C22 C23 H23C 109.5
H23A C23 H23C 109.5
H23B C23 H23C 109.5
C22 C24 H24A 109.5
C22 C24 H24B 109.5
H24A C24 H24B 109.5
C22 C24 H24C 109.5
H24A C24 H24C 109.5
H24B C24 H24C 109.5
C21 C25 C27 110.7(4)
C21 C25 C26 110.5(4)
C27 C25 C26 110.7(4)
C21 C25 H25 108.3
C27 C25 H25 108.3
C26 C25 H25 108.3
C25 C26 H26A 109.5
C25 C26 H26B 109.5
H26A C26 H26B 109.5
C25 C26 H26C 109.5
H26A C26 H26C 109.5
H26B C26 H26C 109.5
C25 C27 H27A 109.5
C25 C27 H27B 109.5
H27A C27 H27B 109.5
C25 C27 H27C 109.5
H27A C27 H27C 109.5
H27B C27 H27C 109.5
Si1 C28 Fe1 114.7(2)
Si1 C28 H28A 108.6
Fe1 C28 H28A 108.6
Si1 C28 H28B 108.6
Fe1 C28 H28B 108.6
H28A C28 H28B 107.6
Si1 C29 H29A 109.5
Si1 C29 H29B 109.5
H29A C29 H29B 109.5
Si1 C29 H29C 109.5
H29A C29 H29C 109.5
H29B C29 H29C 109.5
Si1 C30 H30A 109.5
Si1 C30 H30B 109.5
H30A C30 H30B 109.5
Si1 C30 H30C 109.5
H30A C30 H30C 109.5
H30B C30 H30C 109.5
Si1 C31 H31A 109.5
Si1 C31 H31B 109.5
H31A C31 H31B 109.5
Si1 C31 H31C 109.5
H31A C31 H31C 109.5
H31B C31 H31C 109.5
C1 N1 C4 125.5(3)
C1 N1 C2 113.0(3)
C4 N1 C2 121.4(3)
C1 N2 C16 124.8(3)
C1 N2 C3 113.2(3)
C16 N2 C3 121.6(3)
C28 Si1 C30 108.5(2)
C28 Si1 C29 111.4(3)
C30 Si1 C29 109.5(3)
C28 Si1 C31 111.9(2)
C30 Si1 C31 107.8(3)
C29 Si1 C31 107.7(3)
C28 Fe1 C1 119.58(17)
C28 Fe1 Cl1 118.77(14)
C1 Fe1 Cl1 121.56(11)

loop_
_geom_bond_atom_site_label_1
_geom_bond_atom_site_label_2
_geom_bond_distance
C1 N2 1.328(5)
C1 N1 1.334(5)
C1 Fe1 2.127(4)
C2 N1 1.483(5)
C2 C3 1.526(6)
C2 H2A 0.9900
C2 H2B 0.9900
C3 N2 1.478(5)
C3 H3A 0.9900
C3 H3B 0.9900
C4 C5 1.403(6)
C4 C9 1.404(6)
C4 N1 1.440(5)
C5 C6 1.393(6)
C5 C10 1.527(6)
C6 C7 1.381(7)
C6 H6 0.9500
C7 C8 1.373(7)
C7 H7 0.9500
C8 C9 1.393(6)
C8 H8 0.9500
C9 C13 1.508(7)
C10 C12 1.513(8)
C10 C11 1.523(7)
C10 H10 1.0000
C11 H11A 0.9800
C11 H11B 0.9800
C11 H11C 0.9800
C12 H12A 0.9800
C12 H12B 0.9800
C12 H12C 0.9800
C13 C14 1.528(7)
C13 C15 1.539(7)
C13 H13 1.0000
C14 H14A 0.9800
C14 H14B 0.9800
C14 H14C 0.9800
C15 H15A 0.9800
C15 H15B 0.9800
C15 H15C 0.9800
C16 C17 1.401(5)
C16 C21 1.404(5)
C16 N2 1.440(5)
C17 C18 1.384(6)
C17 C22 1.516(6)
C18 C19 1.373(7)
C18 H18 0.9500
C19 C20 1.370(7)
C19 H19 0.9500
C20 C21 1.394(6)
C20 H20 0.9500
C21 C25 1.520(6)
C22 C24 1.519(7)
C22 C23 1.534(7)
C22 H22 1.0000
C23 H23A 0.9800
C23 H23B 0.9800
C23 H23C 0.9800
C24 H24A 0.9800
C24 H24B 0.9800
C24 H24C 0.9800
C25 C27 1.524(7)
C25 C26 1.537(7)
C25 H25 1.0000
C26 H26A 0.9800
C26 H26B 0.9800
C26 H26C 0.9800
C27 H27A 0.9800
C27 H27B 0.9800
C27 H27C 0.9800
C28 Si1 1.850(5)
C28 Fe1 2.028(5)
C28 H28A 0.9900
C28 H28B 0.9900
C29 Si1 1.881(6)
C29 H29A 0.9800
C29 H29B 0.9800
C29 H29C 0.9800
C30 Si1 1.877(5)
C30 H30A 0.9800
C30 H30B 0.9800
C30 H30C 0.9800
C31 Si1 1.884(6)
C31 H31A 0.9800
C31 H31B 0.9800
C31 H31C 0.9800
Cl1 Fe1 2.2372(14)

loop_
_geom_torsion_atom_site_label_1
_geom_torsion_atom_site_label_2
_geom_torsion_atom_site_label_3
_geom_torsion_atom_site_label_4
_geom_torsion
N1 C2 C3 N2 -2.1(5)
C9 C4 C5 C6 -1.6(6)
N1 C4 C5 C6 176.0(4)
C9 C4 C5 C10 179.9(4)
N1 C4 C5 C10 -2.5(6)
C4 C5 C6 C7 -0.1(7)
C10 C5 C6 C7 178.5(4)
C5 C6 C7 C8 1.4(7)
C6 C7 C8 C9 -1.1(7)
C7 C8 C9 C4 -0.5(7)
C7 C8 C9 C13 179.4(4)
C5 C4 C9 C8 1.9(6)
N1 C4 C9 C8 -175.7(4)
C5 C4 C9 C13 -178.1(4)
N1 C4 C9 C13 4.3(6)
C6 C5 C10 C12 -81.6(6)
C4 C5 C10 C12 96.9(6)
C6 C5 C10 C11 41.6(6)
C4 C5 C10 C11 -139.8(5)
C8 C9 C13 C14 63.8(6)
C4 C9 C13 C14 -116.2(5)
C8 C9 C13 C15 -58.9(6)
C4 C9 C13 C15 121.1(5)
C21 C16 C17 C18 0.8(6)
N2 C16 C17 C18 179.0(4)
C21 C16 C17 C22 -178.0(4)
N2 C16 C17 C22 0.1(6)
C16 C17 C18 C19 0.4(7)
C22 C17 C18 C19 179.2(5)
C17 C18 C19 C20 -1.0(8)
C18 C19 C20 C21 0.4(8)
C19 C20 C21 C16 0.7(7)
C19 C20 C21 C25 179.9(4)
C17 C16 C21 C20 -1.4(6)
N2 C16 C21 C20 -179.5(4)
C17 C16 C21 C25 179.4(4)
N2 C16 C21 C25 1.3(6)
C18 C17 C22 C24 53.2(6)
C16 C17 C22 C24 -128.0(5)
C18 C17 C22 C23 -69.8(6)
C16 C17 C22 C23 109.0(5)
C20 C21 C25 C27 -62.1(6)
C16 C21 C25 C27 117.1(5)
C20 C21 C25 C26 60.9(6)
C16 C21 C25 C26 -120.0(5)
N2 C1 N1 C4 -177.7(4)
Fe1 C1 N1 C4 10.4(6)
N2 C1 N1 C2 -1.5(5)
Fe1 C1 N1 C2 -173.5(3)
C5 C4 N1 C1 77.1(5)
C9 C4 N1 C1 -105.3(5)
C5 C4 N1 C2 -98.8(5)
C9 C4 N1 C2 78.9(5)
C3 C2 N1 C1 2.4(5)
C3 C2 N1 C4 178.7(4)
N1 C1 N2 C16 172.5(3)
Fe1 C1 N2 C16 -15.9(5)
N1 C1 N2 C3 -0.1(5)
Fe1 C1 N2 C3 171.6(3)
C17 C16 N2 C1 93.2(5)
C21 C16 N2 C1 -88.5(5)
C17 C16 N2 C3 -94.8(5)
C21 C16 N2 C3 83.4(5)
C2 C3 N2 C1 1.5(5)
C2 C3 N2 C16 -171.3(4)
Fe1 C28 Si1 C30 84.2(3)
Fe1 C28 Si1 C29 -155.2(3)
Fe1 C28 Si1 C31 -34.6(4)
Si1 C28 Fe1 C1 145.9(2)
Si1 C28 Fe1 Cl1 -37.6(3)
N2 C1 Fe1 C28 -92.0(4)
N1 C1 Fe1 C28 78.5(4)
N2 C1 Fe1 Cl1 91.6(3)
N1 C1 Fe1 Cl1 -97.9(3)

loop_
_cod_related_entry_id
_cod_related_entry_database
_cod_related_entry_code
1 ChemSpider 30659836
